data_7055180
loop_
_publ_author_name
'Li, Zhao'
'Chen, Xi'
'Yu, Fan'
'Su, Min'
'Zhang, Bi-quan'
'Li, Bao'
'Zhang, Tian-le'

_publ_section_title
;
 A porous framework based on tetrakis(4-pyridyloxymethyl)methane
 fine-tuned by metal ions: synthesis, crystal structures and adsorption
 properties
;
_journal_issue 2
_journal_name_full 'New J. Chem.'
_journal_page_first 1430
_journal_paper_doi 10.1039/C5NJ02002F
_journal_volume 40
_journal_year 2016
_chemical_formula_moiety 'C53 H40 N4 O14 Zn2,2(C3H7NO) 8(H20)'
_chemical_formula_sum 'C59 H70 N6 O24 Zn2'
_chemical_formula_weight 1377.9
_space_group_crystal_system monoclinic
_space_group_IT_number 15
_space_group_name_Hall '-C 2yc'
_space_group_name_H-M_alt 'C 1 2/c 1'
_symmetry_space_group_name_Hall '-C 2yc'
_symmetry_space_group_name_H-M 'C 1 2/c 1'
_atom_sites_solution_hydrogens geom
_audit_creation_date 2015-11-06
_audit_creation_method
;
Olex2 1.2
(compiled 2015.09.30 svn.r3233 for OlexSys, GUI svn.r5103)
;
_audit_update_record
;
2015-11-17 deposited with the CCDC.
2015-11-20 downloaded from the CCDC.
;
_cell_angle_alpha 90
_cell_angle_beta 114.95(3)
_cell_angle_gamma 90
_cell_formula_units_Z 4
_cell_length_a 18.894(4)
_cell_length_b 20.963(4)
_cell_length_c 22.381(5)
_cell_measurement_reflns_used 12607
_cell_measurement_temperature 293(2)
_cell_measurement_theta_max 74.8270
_cell_measurement_theta_min 4.5250
_cell_volume 8037(4)
_computing_data_collection 'multiwire proportional'
_computing_molecular_graphics 'Olex2 (Dolomanov et al., 2009)'
_computing_publication_material 'Olex2 (Dolomanov et al., 2009)'
_computing_structure_refinement 'ShelXL (Sheldrick, 2015)'
_computing_structure_solution 'ShelXL (Sheldrick, 2015)'
_diffrn_ambient_temperature 293(2)
_diffrn_measured_fraction_theta_full 0.952
_diffrn_measured_fraction_theta_max 0.952
_diffrn_measurement_device_type 'multiwire proportional'
_diffrn_measurement_method 'phi and omega scans'
_diffrn_radiation_monochromator graphite
_diffrn_radiation_type CuK\a
_diffrn_radiation_wavelength 1.54178
_diffrn_reflns_av_unetI/netI 0.0593
_diffrn_reflns_laue_measured_fraction_full 0.952
_diffrn_reflns_laue_measured_fraction_max 0.952
_diffrn_reflns_number 5355
_diffrn_reflns_point_group_measured_fraction_full 0.952
_diffrn_reflns_point_group_measured_fraction_max 0.952
_diffrn_reflns_theta_full 57.995
_diffrn_reflns_theta_max 57.995
_diffrn_reflns_theta_min 3.332
_exptl_absorpt_coefficient_mu 1.307
_exptl_absorpt_correction_type none
_exptl_crystal_colour COLORLESS
_exptl_crystal_density_diffrn 1.139
_exptl_crystal_description BLOCK
_exptl_crystal_F_000 2896
_exptl_crystal_size_max 0.2
_exptl_crystal_size_mid 0.2
_exptl_crystal_size_min 0.1
_refine_diff_density_max 1.498
_refine_diff_density_min -0.604
_refine_diff_density_rms 0.153
_refine_ls_extinction_method none
_refine_ls_goodness_of_fit_ref 1.497
_refine_ls_hydrogen_treatment constr
_refine_ls_matrix_type full
_refine_ls_number_parameters 330
_refine_ls_number_reflns 5355
_refine_ls_number_restraints 0
_refine_ls_restrained_S_all 1.497
_refine_ls_R_factor_all 0.1485
_refine_ls_R_factor_gt 0.1365
_refine_ls_shift/su_max 0.000
_refine_ls_shift/su_mean 0.000
_refine_ls_structure_factor_coef Fsqd
_refine_ls_weighting_details 'w=1/[\s^2^(Fo^2^)+(0.2000P)^2^] where P=(Fo^2^+2Fc^2^)/3'
_refine_ls_weighting_scheme calc
_refine_ls_wR_factor_gt 0.3446
_refine_ls_wR_factor_ref 0.3586
_reflns_Friedel_coverage 0.000
_reflns_number_gt 4389
_reflns_number_total 5355
_reflns_threshold_expression 'I > 2\s(I)'
_cod_data_source_file c5nj02002f2.cif
_cod_data_source_block COMPOUND2
_cod_depositor_comments 'Adding full bibliography for 7055179--7055181.cif.'
_cod_original_cell_volume 8037(3)
_cod_database_code 7055180
_shelx_space_group_comment
;
The symmetry employed for this shelxl refinement is uniquely defined
by the following loop, which should always be used as a source of
symmetry information in preference to the above space-group names.
They are only intended as comments.
;
_olex2_refinement_description
;
1. Fixed Uiso
 At 1.2 times of:
  All C(H) groups, All C(H,H) groups
2.a Secondary CH2 refined with riding coordinates:
 C12(H12A,H12B), C6(H6A,H6B)
2.b Aromatic/amide H refined with riding coordinates:
 C10(H10), C1(H1), C27(H27), C5(H5), C20(H20), C4(H4), C2(H2), C11(H11),
 C26(H26), C19(H19), C23(H23), C7(H7), C16(H16), C17(H17), C24(H24), C8(H8)
;
_shelx_shelxl_version_number 2014/7
_olex2_submission_special_instructions 'No special instructions were received'

loop_
_space_group_symop_operation_xyz
'x, y, z'
'-x, y, -z+1/2'
'x+1/2, y+1/2, z'
'-x+1/2, y+1/2, -z+1/2'
'-x, -y, -z'
'x, -y, z-1/2'
'-x+1/2, -y+1/2, -z'
'x+1/2, -y+1/2, z-1/2'

loop_
_atom_site_label
_atom_site_type_symbol
_atom_site_fract_x
_atom_site_fract_y
_atom_site_fract_z
_atom_site_U_iso_or_equiv
_atom_site_adp_type
_atom_site_occupancy
_atom_site_site_symmetry_order
_atom_site_calc_flag
_atom_site_refinement_flags_posn
_atom_site_refinement_flags_adp
_atom_site_refinement_flags_occupancy
Zn1 Zn 0.12281(5) 0.14716(4) 0.02552(4) 0.0357(4) Uani 1 1 d . . .
O1 O 0.1546(3) 0.0991(2) -0.0327(2) 0.0388(11) Uani 1 1 d . . .
N2 N 0.5828(4) 0.5991(2) 0.0840(3) 0.0334(13) Uani 1 1 d . . .
O3 O 0.5485(3) -0.2858(2) -0.0217(2) 0.0398(11) Uani 1 1 d . . .
O4 O 0.4615(3) -0.3583(2) -0.0768(3) 0.0460(13) Uani 1 1 d . . .
O6 O 0.4201(3) 0.3042(2) 0.1783(2) 0.0414(11) Uani 1 1 d . . .
N1 N 0.2207(3) 0.1982(3) 0.0829(3) 0.0375(13) Uani 1 1 d . . .
O7 O 0.5545(3) 0.4704(3) 0.2102(2) 0.0469(13) Uani 1 1 d . . .
O5 O 0.2807(4) -0.0965(3) -0.1790(3) 0.0584(16) Uani 1 1 d . . .
C12 C 0.4889(4) 0.4277(3) 0.1903(3) 0.0330(14) Uani 1 1 d . . .
H12A H 0.4876 0.3998 0.1552 0.040 Uiso 1 1 calc R . .
H12B H 0.4405 0.4515 0.1747 0.040 Uiso 1 1 calc R . .
C13 C 0.5000 0.3898(4) 0.2500 0.0257(18) Uani 1 2 d S T P
C21 C 0.4852(5) -0.3009(4) -0.0619(4) 0.0489(19) Uani 1 1 d . . .
C3 C 0.3533(4) 0.2707(4) 0.1503(3) 0.0401(16) Uani 1 1 d . . .
C22 C 0.4320(4) -0.2468(3) -0.0977(3) 0.0386(16) Uani 1 1 d . . .
C15 C 0.2128(4) 0.0096(4) -0.0539(4) 0.0469(17) Uani 1 1 d . . .
C6 C 0.4264(4) 0.3460(3) 0.2333(3) 0.0378(15) Uani 1 1 d . . .
H6A H 0.4325 0.3207 0.2715 0.045 Uiso 1 1 calc R . .
H6B H 0.3798 0.3719 0.2208 0.045 Uiso 1 1 calc R . .
C10 C 0.5080(4) 0.5187(4) 0.1031(3) 0.0436(17) Uani 1 1 d . . .
H10 H 0.4613 0.4960 0.0859 0.052 Uiso 1 1 calc R . .
C1 C 0.2229(4) 0.2412(3) 0.1291(3) 0.0393(15) Uani 1 1 d . . .
H1 H 0.1790 0.2465 0.1374 0.047 Uiso 1 1 calc R . .
C9 C 0.5615(4) 0.5108(3) 0.1679(3) 0.0400(16) Uani 1 1 d . . .
O2 O 0.1900(5) 0.0207(3) 0.0420(4) 0.081(2) Uani 1 1 d . . .
C18 C 0.2680(5) -0.0579(4) -0.1335(4) 0.053(2) Uani 1 1 d . . .
C27 C 0.3581(4) -0.2601(4) -0.1490(3) 0.0449(17) Uani 1 1 d . . .
H27 H 0.3430 -0.3015 -0.1639 0.054 Uiso 1 1 calc R . .
C5 C 0.2835(4) 0.1959(4) 0.0697(4) 0.0504(19) Uani 1 1 d . . .
H5 H 0.2823 0.1671 0.0377 0.060 Uiso 1 1 calc R . .
C14 C 0.1867(4) 0.0463(4) -0.0094(5) 0.055(2) Uani 1 1 d . . .
C25 C 0.3308(5) -0.1459(4) -0.1523(4) 0.053(2) Uani 1 1 d . . .
C20 C 0.2275(5) 0.0365(4) -0.1020(4) 0.0500(18) Uani 1 1 d . . .
H20 H 0.2234 0.0806 -0.1064 0.060 Uiso 1 1 calc R . .
C4 C 0.3482(5) 0.2316(5) 0.0987(4) 0.055(2) Uani 1 1 d . . .
H4 H 0.3879 0.2302 0.0846 0.066 Uiso 1 1 calc R . .
C2 C 0.2874(5) 0.2763(3) 0.1633(3) 0.0447(17) Uani 1 1 d . . .
H2 H 0.2879 0.3043 0.1957 0.054 Uiso 1 1 calc R . .
C11 C 0.5261(4) 0.5613(4) 0.0651(3) 0.0469(18) Uani 1 1 d . . .
H11 H 0.4927 0.5622 0.0205 0.056 Uiso 1 1 calc R . .
C26 C 0.3061(5) -0.2052(4) -0.1778(3) 0.053(2) Uani 1 1 d . . .
H26 H 0.2573 -0.2108 -0.2126 0.064 Uiso 1 1 calc R . .
C19 C 0.2482(5) 0.0029(4) -0.1453(4) 0.0481(18) Uani 1 1 d . . .
H19 H 0.2483 0.0228 -0.1824 0.058 Uiso 1 1 calc R . .
C23 C 0.4475(7) -0.1866(4) -0.0748(4) 0.062(3) Uani 1 1 d . . .
H23 H 0.4913 -0.1803 -0.0354 0.074 Uiso 1 1 calc R . .
C7 C 0.6381(6) 0.5910(5) 0.1478(4) 0.067(3) Uani 1 1 d . . .
H7 H 0.6826 0.6163 0.1631 0.080 Uiso 1 1 calc R . .
C16 C 0.2260(6) -0.0570(4) -0.0458(5) 0.064(2) Uani 1 1 d . . .
H16 H 0.2148 -0.0777 -0.0140 0.077 Uiso 1 1 calc R . .
C17 C 0.2546(7) -0.0930(4) -0.0827(4) 0.065(3) Uani 1 1 d . . .
H17 H 0.2645 -0.1365 -0.0757 0.077 Uiso 1 1 calc R . .
C24 C 0.4045(6) -0.1339(4) -0.1044(5) 0.069(3) Uani 1 1 d . . .
H24 H 0.4237 -0.0927 -0.0930 0.082 Uiso 1 1 calc R . .
C8 C 0.6296(5) 0.5469(5) 0.1894(4) 0.059(2) Uani 1 1 d . . .
H8 H 0.6689 0.5412 0.2316 0.070 Uiso 1 1 calc R . .

loop_
_atom_site_aniso_label
_atom_site_aniso_U_11
_atom_site_aniso_U_22
_atom_site_aniso_U_33
_atom_site_aniso_U_23
_atom_site_aniso_U_13
_atom_site_aniso_U_12
Zn1 0.0378(6) 0.0320(7) 0.0361(6) 0.0032(3) 0.0144(5) -0.0062(3)
O1 0.024(2) 0.039(3) 0.043(3) -0.0072(19) 0.0038(19) -0.0011(19)
N2 0.054(3) 0.017(3) 0.033(3) 0.0030(19) 0.023(3) -0.012(2)
O3 0.037(3) 0.038(3) 0.038(2) 0.009(2) 0.009(2) -0.003(2)
O4 0.050(3) 0.039(3) 0.049(3) -0.002(2) 0.021(2) 0.000(2)
O6 0.044(3) 0.037(3) 0.051(3) -0.008(2) 0.027(2) -0.011(2)
N1 0.036(3) 0.037(3) 0.036(3) 0.005(2) 0.011(2) -0.002(2)
O7 0.049(3) 0.065(3) 0.028(2) 0.007(2) 0.018(2) 0.004(2)
O5 0.057(3) 0.047(3) 0.043(3) 0.000(2) -0.006(3) 0.012(3)
C12 0.034(3) 0.034(4) 0.021(3) -0.007(2) 0.003(2) 0.013(3)
C13 0.045(5) 0.012(4) 0.011(3) 0.000 0.003(3) 0.000
C21 0.074(6) 0.030(4) 0.062(5) 0.006(3) 0.047(5) 0.009(4)
C3 0.043(4) 0.041(4) 0.035(3) -0.004(3) 0.015(3) -0.021(3)
C22 0.057(4) 0.022(3) 0.032(3) -0.001(2) 0.014(3) 0.023(3)
C15 0.046(4) 0.032(4) 0.065(4) 0.002(3) 0.025(3) 0.009(3)
C6 0.040(4) 0.044(4) 0.033(3) -0.004(3) 0.019(3) -0.013(3)
C10 0.037(3) 0.053(5) 0.042(4) -0.005(3) 0.018(3) 0.005(3)
C1 0.039(3) 0.036(4) 0.038(3) -0.004(3) 0.010(3) -0.002(3)
C9 0.041(3) 0.029(3) 0.041(4) -0.007(3) 0.009(3) 0.006(3)
O2 0.125(6) 0.064(4) 0.096(5) 0.036(4) 0.087(5) 0.056(4)
C18 0.053(4) 0.039(4) 0.052(4) -0.015(3) 0.010(3) 0.020(3)
C27 0.048(4) 0.036(4) 0.047(4) -0.010(3) 0.016(3) 0.007(3)
C5 0.040(4) 0.040(4) 0.072(5) -0.006(4) 0.025(4) -0.020(3)
C14 0.039(4) 0.034(4) 0.079(6) -0.016(4) 0.012(4) -0.007(3)
C25 0.068(5) 0.055(5) 0.041(4) 0.016(3) 0.029(4) 0.030(4)
C20 0.046(4) 0.042(4) 0.047(4) -0.013(3) 0.006(3) 0.002(3)
C4 0.039(4) 0.065(5) 0.067(5) -0.001(4) 0.028(4) 0.004(4)
C2 0.068(5) 0.029(4) 0.041(4) -0.002(3) 0.028(3) -0.001(3)
C11 0.049(4) 0.052(5) 0.036(3) 0.003(3) 0.015(3) -0.008(4)
C26 0.058(4) 0.063(5) 0.028(3) 0.006(3) 0.009(3) 0.023(4)
C19 0.057(4) 0.042(4) 0.041(4) 0.007(3) 0.017(3) 0.008(4)
C23 0.112(7) 0.018(4) 0.046(4) -0.004(3) 0.025(5) 0.008(4)
C7 0.081(6) 0.062(5) 0.041(4) 0.001(4) 0.010(4) -0.042(5)
C16 0.079(6) 0.032(4) 0.078(6) 0.016(4) 0.030(5) 0.005(4)
C17 0.098(7) 0.031(4) 0.042(4) 0.005(3) 0.007(4) 0.010(4)
C24 0.072(6) 0.029(4) 0.081(6) -0.017(4) 0.009(5) 0.005(4)
C8 0.042(4) 0.088(6) 0.037(4) 0.006(4) 0.008(3) -0.023(4)

loop_
_atom_type_symbol
_atom_type_description
_atom_type_scat_dispersion_real
_atom_type_scat_dispersion_imag
_atom_type_scat_source
C C 0.0181 0.0091 'International Tables Vol C Tables 4.2.6.8 and 6.1.1.4'
H H 0.0000 0.0000 'International Tables Vol C Tables 4.2.6.8 and 6.1.1.4'
N N 0.0311 0.0180 'International Tables Vol C Tables 4.2.6.8 and 6.1.1.4'
O O 0.0492 0.0322 'International Tables Vol C Tables 4.2.6.8 and 6.1.1.4'
Zn Zn -1.5491 0.6778 'International Tables Vol C Tables 4.2.6.8 and 6.1.1.4'

loop_
_geom_angle_atom_site_label_1
_geom_angle_atom_site_label_2
_geom_angle_atom_site_label_3
_geom_angle
_geom_angle_site_symmetry_1
_geom_angle_site_symmetry_3
O1 Zn1 N2 118.8(2) . 3_445
O1 Zn1 O3 111.6(2) . 3_455
O1 Zn1 N1 103.9(2) . .
N2 Zn1 N1 109.7(2) 3_445 .
O3 Zn1 N2 109.1(2) 3_455 3_445
O3 Zn1 N1 102.5(2) 3_455 .
C14 O1 Zn1 114.2(6) . .
C11 N2 Zn1 126.3(5) . 3
C11 N2 C7 116.0(6) . .
C7 N2 Zn1 113.7(5) . 3
C21 O3 Zn1 118.5(5) . 3_545
C3 O6 C6 115.4(5) . .
C1 N1 Zn1 123.5(5) . .
C5 N1 Zn1 119.5(5) . .
C5 N1 C1 116.5(6) . .
C9 O7 C12 120.8(5) . .
C25 O5 C18 115.0(6) . .
O7 C12 H12A 110.5 . .
O7 C12 H12B 110.5 . .
O7 C12 C13 106.1(4) . .
H12A C12 H12B 108.7 . .
C13 C12 H12A 110.5 . .
C13 C12 H12B 110.5 . .
C12 C13 C12 115.7(7) . 2_655
C12 C13 C6 108.8(3) . .
C12 C13 C6 108.8(3) 2_655 2_655
C12 C13 C6 107.4(3) 2_655 .
C12 C13 C6 107.4(3) . 2_655
C6 C13 C6 108.6(7) . 2_655
O3 C21 O4 125.1(7) . .
O3 C21 C22 115.6(7) . .
O4 C21 C22 119.3(8) . .
O6 C3 C4 114.8(6) . .
O6 C3 C2 127.0(7) . .
C4 C3 C2 117.9(7) . .
C27 C22 C21 119.6(7) . .
C23 C22 C21 121.0(7) . .
C23 C22 C27 118.5(7) . .
C20 C15 C14 123.6(7) . .
C20 C15 C16 115.6(8) . .
C16 C15 C14 120.7(8) . .
O6 C6 C13 107.3(5) . .
O6 C6 H6A 110.3 . .
O6 C6 H6B 110.3 . .
C13 C6 H6A 110.3 . .
C13 C6 H6B 110.3 . .
H6A C6 H6B 108.5 . .
C9 C10 H10 121.2 . .
C11 C10 H10 121.2 . .
C11 C10 C9 117.7(7) . .
N1 C1 H1 119.2 . .
C2 C1 N1 121.6(7) . .
C2 C1 H1 119.2 . .
O7 C9 C10 125.5(7) . .
O7 C9 C8 117.4(6) . .
C10 C9 C8 117.1(7) . .
O5 C18 C17 114.4(7) . .
C19 C18 O5 122.1(8) . .
C19 C18 C17 120.9(8) . .
C22 C27 H27 121.7 . .
C22 C27 C26 116.6(7) . .
C26 C27 H27 121.7 . .
N1 C5 H5 117.1 . .
N1 C5 C4 125.7(8) . .
C4 C5 H5 117.1 . .
O1 C14 C15 114.2(8) . .
O2 C14 O1 125.9(8) . .
O2 C14 C15 119.3(7) . .
O5 C25 C26 117.3(8) . .
O5 C25 C24 119.3(8) . .
C26 C25 C24 123.2(7) . .
C15 C20 H20 117.9 . .
C15 C20 C19 124.2(8) . .
C19 C20 H20 117.9 . .
C3 C4 H4 121.3 . .
C5 C4 C3 117.5(7) . .
C5 C4 H4 121.3 . .
C3 C2 H2 119.8 . .
C1 C2 C3 120.4(6) . .
C1 C2 H2 119.8 . .
N2 C11 C10 127.1(7) . .
N2 C11 H11 116.5 . .
C10 C11 H11 116.5 . .
C27 C26 H26 120.6 . .
C25 C26 C27 118.8(7) . .
C25 C26 H26 120.6 . .
C18 C19 C20 119.3(8) . .
C18 C19 H19 120.3 . .
C20 C19 H19 120.3 . .
C22 C23 H23 117.1 . .
C22 C23 C24 125.7(9) . .
C24 C23 H23 117.1 . .
N2 C7 H7 118.9 . .
C8 C7 N2 122.2(7) . .
C8 C7 H7 118.9 . .
C15 C16 H16 118.2 . .
C17 C16 C15 123.5(9) . .
C17 C16 H16 118.2 . .
C18 C17 H17 122.3 . .
C16 C17 C18 115.3(7) . .
C16 C17 H17 122.3 . .
C25 C24 H24 122.3 . .
C23 C24 C25 115.4(8) . .
C23 C24 H24 122.3 . .
C9 C8 H8 120.4 . .
C7 C8 C9 119.2(7) . .
C7 C8 H8 120.4 . .

loop_
_geom_bond_atom_site_label_1
_geom_bond_atom_site_label_2
_geom_bond_distance
_geom_bond_site_symmetry_2
Zn1 O1 1.932(5) .
Zn1 N2 2.034(5) 3_445
Zn1 O3 1.953(5) 3_455
Zn1 N1 2.053(6) .
O1 C14 1.265(10) .
N2 Zn1 2.034(5) 3
N2 C11 1.254(10) .
N2 C7 1.378(11) .
O3 Zn1 1.952(5) 3_545
O3 C21 1.198(10) .
O4 C21 1.276(10) .
O6 C3 1.345(8) .
O6 C6 1.475(8) .
N1 C1 1.359(10) .
N1 C5 1.339(10) .
O7 C12 1.439(9) .
O7 C9 1.316(9) .
O5 C18 1.398(10) .
O5 C25 1.360(10) .
C12 H12A 0.9700 .
C12 H12B 0.9700 .
C12 C13 1.492(8) .
C13 C12 1.492(8) 2_655
C13 C6 1.574(8) .
C13 C6 1.574(8) 2_655
C21 C22 1.504(10) .
C3 C4 1.386(12) .
C3 C2 1.399(11) .
C22 C27 1.412(11) .
C22 C23 1.348(11) .
C15 C14 1.498(12) .
C15 C20 1.344(12) .
C15 C16 1.415(12) .
C6 H6A 0.9700 .
C6 H6B 0.9700 .
C10 H10 0.9300 .
C10 C9 1.385(10) .
C10 C11 1.372(11) .
C1 H1 0.9300 .
C1 C2 1.351(11) .
C9 C8 1.393(11) .
O2 C14 1.245(12) .
C18 C19 1.323(12) .
C18 C17 1.462(14) .
C27 H27 0.9300 .
C27 C26 1.474(11) .
C5 H5 0.9300 .
C5 C4 1.344(12) .
C25 C26 1.364(13) .
C25 C24 1.376(14) .
C20 H20 0.9300 .
C20 C19 1.383(12) .
C4 H4 0.9300 .
C2 H2 0.9300 .
C11 H11 0.9300 .
C26 H26 0.9300 .
C19 H19 0.9300 .
C23 H23 0.9300 .
C23 C24 1.366(13) .
C7 H7 0.9300 .
C7 C8 1.369(13) .
C16 H16 0.9300 .
C16 C17 1.386(15) .
C17 H17 0.9300 .
C24 H24 0.9300 .
C8 H8 0.9300 .

loop_
_geom_torsion_atom_site_label_1
_geom_torsion_atom_site_label_2
_geom_torsion_atom_site_label_3
_geom_torsion_atom_site_label_4
_geom_torsion
_geom_torsion_site_symmetry_1
_geom_torsion_site_symmetry_4
Zn1 O1 C14 C15 -178.8(5) . .
Zn1 O1 C14 O2 9.5(10) . .
Zn1 N2 C11 C10 165.3(6) 3 .
Zn1 N2 C7 C8 -162.8(9) 3 .
Zn1 O3 C21 O4 0.2(9) 3_545 .
Zn1 O3 C21 C22 -178.2(4) 3_545 .
Zn1 N1 C1 C2 -176.3(5) . .
Zn1 N1 C5 C4 172.8(7) . .
N2 C7 C8 C9 -2.8(17) . .
O3 C21 C22 C27 175.8(6) . .
O3 C21 C22 C23 -15.5(11) . .
O4 C21 C22 C27 -2.7(10) . .
O4 C21 C22 C23 166.0(8) . .
O6 C3 C4 C5 178.5(7) . .
O6 C3 C2 C1 177.1(7) . .
N1 C1 C2 C3 2.2(11) . .
N1 C5 C4 C3 5.4(14) . .
O7 C12 C13 C12 54.3(3) . 2_655
O7 C12 C13 C6 175.2(5) . .
O7 C12 C13 C6 -67.4(6) . 2_655
O7 C9 C8 C7 -177.8(9) . .
O5 C18 C19 C20 172.4(7) . .
O5 C18 C17 C16 -167.1(8) . .
O5 C25 C26 C27 -178.5(7) . .
O5 C25 C24 C23 172.4(9) . .
C12 O7 C9 C10 2.6(10) . .
C12 O7 C9 C8 -175.0(7) . .
C12 C13 C6 O6 -174.6(5) 2_655 .
C12 C13 C6 O6 59.5(7) . .
C21 C22 C27 C26 174.5(6) . .
C21 C22 C23 C24 177.9(10) . .
C3 O6 C6 C13 -169.5(5) . .
C22 C27 C26 C25 -2.0(11) . .
C22 C23 C24 C25 16.0(17) . .
C15 C20 C19 C18 -11.9(13) . .
C15 C16 C17 C18 -2.3(14) . .
C6 O6 C3 C4 180.0(7) . .
C6 O6 C3 C2 7.0(10) . .
C6 C13 C6 O6 -57.1(4) 2_655 .
C10 C9 C8 C7 4.4(13) . .
C1 N1 C5 C4 0.9(12) . .
C9 O7 C12 C13 -179.7(5) . .
C9 C10 C11 N2 -7.7(12) . .
C18 O5 C25 C26 128.7(8) . .
C18 O5 C25 C24 -55.0(12) . .
C27 C22 C23 C24 -13.3(15) . .
C5 N1 C1 C2 -4.8(10) . .
C14 C15 C20 C19 -177.0(7) . .
C14 C15 C16 C17 -176.0(8) . .
C25 O5 C18 C19 152.8(9) . .
C25 O5 C18 C17 -45.1(10) . .
C20 C15 C14 O1 22.6(11) . .
C20 C15 C14 O2 -165.1(8) . .
C20 C15 C16 C17 2.1(14) . .
C4 C3 C2 C1 4.3(11) . .
C2 C3 C4 C5 -7.8(12) . .
C11 N2 C7 C8 -3.7(15) . .
C11 C10 C9 O7 -177.4(7) . .
C11 C10 C9 C8 0.2(11) . .
C26 C25 C24 C23 -11.5(15) . .
C19 C18 C17 C16 -4.7(13) . .
C23 C22 C27 C26 5.5(11) . .
C7 N2 C11 C10 9.3(13) . .
C16 C15 C14 O1 -159.4(8) . .
C16 C15 C14 O2 12.9(12) . .
C16 C15 C20 C19 4.9(12) . .
C17 C18 C19 C20 11.4(12) . .
C24 C25 C26 C27 5.3(13) . .
